data_7007382
loop_
_publ_author_name
'Adams, Christopher J.'
'Crawford, Paul C.'
'Guy Orpen, A.'
'Podesta, Thomas J.'

_publ_section_title
;
 Cation and anion diversity in [M(dithiooxalate)2]2- salts: structure
 robustness in crystal synthesis.
;
_journal_issue 34
_journal_name_full 'Dalton transactions (Cambridge, England : 2003)'
_journal_page_first 4078
_journal_page_last 4092
_journal_paper_doi 10.1039/b604319d
_journal_year 2006
_chemical_formula_sum 'C16 H28 N2 Ni O10 S4'
_chemical_formula_weight 595.35
_chemical_name_systematic
;
?
;
_space_group_IT_number 2
_symmetry_cell_setting triclinic
_symmetry_space_group_name_Hall '-P 1'
_symmetry_space_group_name_H-M 'P -1'
_atom_sites_solution_hydrogens geom
_atom_sites_solution_primary direct
_atom_sites_solution_secondary difmap
_audit_creation_method SHELXL-97
_cell_angle_alpha 104.596(2)
_cell_angle_beta 95.445(2)
_cell_angle_gamma 106.733(2)
_cell_formula_units_Z 1
_cell_length_a 6.1262(9)
_cell_length_b 8.4035(13)
_cell_length_c 12.7833(19)
_cell_measurement_reflns_used 6305
_cell_measurement_temperature 173(2)
_cell_measurement_theta_max 27.456
_cell_measurement_theta_min 2.647
_cell_volume 599.86(16)
_computing_cell_refinement 'Bruker SMART'
_computing_data_collection 'Bruker SMART'
_computing_data_reduction 'Bruker SAINT'
_computing_molecular_graphics 'Bruker SHELXTL'
_computing_publication_material 'Bruker SHELXTL'
_computing_structure_refinement 'SHELXL-97 (Sheldrick, 1997)'
_computing_structure_solution 'SHELXS-97 (Sheldrick, 1990)'
_diffrn_ambient_temperature 173(2)
_diffrn_measured_fraction_theta_full 0.991
_diffrn_measured_fraction_theta_max 0.991
_diffrn_measurement_device_type 'CCD area detector'
_diffrn_measurement_method 'phi and omega scans'
_diffrn_radiation_monochromator graphite
_diffrn_radiation_source 'fine-focus sealed tube'
_diffrn_radiation_type MoK\a
_diffrn_radiation_wavelength 0.71073
_diffrn_reflns_av_R_equivalents 0.0322
_diffrn_reflns_av_sigmaI/netI 0.0407
_diffrn_reflns_limit_h_max 7
_diffrn_reflns_limit_h_min -7
_diffrn_reflns_limit_k_max 10
_diffrn_reflns_limit_k_min -10
_diffrn_reflns_limit_l_max 16
_diffrn_reflns_limit_l_min -16
_diffrn_reflns_number 6305
_diffrn_reflns_theta_full 27.50
_diffrn_reflns_theta_max 27.50
_diffrn_reflns_theta_min 1.67
_diffrn_standards_decay_% 0
_exptl_absorpt_coefficient_mu 1.211
_exptl_absorpt_correction_T_max 1
_exptl_absorpt_correction_T_min 0.775231
_exptl_absorpt_correction_type multi-scan
_exptl_absorpt_process_details SADABS
_exptl_crystal_colour red
_exptl_crystal_density_diffrn 1.648
_exptl_crystal_density_meas ?
_exptl_crystal_density_method .
_exptl_crystal_description plate
_exptl_crystal_F_000 310
_exptl_crystal_size_max 0.20
_exptl_crystal_size_mid 0.15
_exptl_crystal_size_min 0.01
_refine_diff_density_max 0.357
_refine_diff_density_min -0.344
_refine_diff_density_rms 0.071
_refine_ls_extinction_method none
_refine_ls_goodness_of_fit_ref 1.080
_refine_ls_hydrogen_treatment refall
_refine_ls_matrix_type full
_refine_ls_number_parameters 207
_refine_ls_number_reflns 2722
_refine_ls_number_restraints 0
_refine_ls_restrained_S_all 1.080
_refine_ls_R_factor_all 0.0478
_refine_ls_R_factor_gt 0.0321
_refine_ls_shift/su_max 0.001
_refine_ls_shift/su_mean 0.000
_refine_ls_structure_factor_coef Fsqd
_refine_ls_weighting_details 'calc w=1/[\s^2^(Fo^2^)+(0.0391P)^2^+0.0000P] where P=(Fo^2^+2Fc^2^)/3'
_refine_ls_weighting_scheme calc
_refine_ls_wR_factor_gt 0.0726
_refine_ls_wR_factor_ref 0.0777
_reflns_number_gt 2192
_reflns_number_total 2722
_reflns_threshold_expression >2sigma(I)
_cod_data_source_file b604319d.txt
_cod_data_source_block 16
_cod_depositor_comments
;
The following automatic conversions were performed:
'_symmetry_cell_setting' value 'Triclinic' changed to 'triclinic'
according to '/home/saulius/struct/CIF-dictionaries/cif_core.dic'
dictionary named 'cif_core.dic' version 2.4.1 from 2010-06-29.

Automatic conversion script
Id: cif_fix_enum 1527 2010-12-29 10:47:43Z saulius 
;
_cod_original_sg_symbol_H-M P-1
_cod_database_code 7007382

loop_
_symmetry_equiv_pos_as_xyz
'x, y, z'
'-x, -y, -z'

loop_
_atom_site_label
_atom_site_type_symbol
_atom_site_fract_x
_atom_site_fract_y
_atom_site_fract_z
_atom_site_U_iso_or_equiv
_atom_site_adp_type
_atom_site_occupancy
_atom_site_symmetry_multiplicity
_atom_site_calc_flag
_atom_site_refinement_flags
_atom_site_disorder_assembly
_atom_site_disorder_group
Ni1 Ni 1.0000 0.0000 0.5000 0.01696(12) Uani 1 2 d S . .
S1 S 1.29366(10) 0.09043(7) 0.63478(5) 0.02305(15) Uani 1 1 d . . .
C1 C 1.4176(4) -0.0708(3) 0.61709(17) 0.0175(4) Uani 1 1 d . . .
O1 O 1.5948(3) -0.06183(19) 0.67614(12) 0.0234(4) Uani 1 1 d . . .
S2 S 1.04761(10) -0.25280(7) 0.44248(5) 0.02200(14) Uani 1 1 d . . .
C2 C 1.2963(4) -0.2396(3) 0.52332(17) 0.0170(4) Uani 1 1 d . . .
O2 O 1.3811(3) -0.35728(18) 0.51366(12) 0.0220(3) Uani 1 1 d . . .
N1 N 0.2887(3) 0.3708(2) 0.31880(15) 0.0207(4) Uani 1 1 d . . .
H1B H 0.322(5) 0.278(4) 0.335(2) 0.038(8) Uiso 1 1 d . . .
H1A H 0.314(4) 0.464(3) 0.387(2) 0.033(7) Uiso 1 1 d . . .
C3 C 0.0412(4) 0.3175(3) 0.26486(19) 0.0225(5) Uani 1 1 d . . .
H3A H -0.049(4) 0.284(3) 0.3121(19) 0.015(6) Uiso 1 1 d . . .
H3B H 0.021(4) 0.428(3) 0.2504(17) 0.013(5) Uiso 1 1 d . . .
C4 C -0.0057(4) 0.1738(3) 0.15846(18) 0.0220(5) Uani 1 1 d . . .
H4B H 0.011(4) 0.069(3) 0.1747(17) 0.012(5) Uiso 1 1 d . . .
H4A H -0.163(5) 0.139(3) 0.129(2) 0.029(7) Uiso 1 1 d . . .
C5 C 0.1541(4) 0.2328(3) 0.08172(18) 0.0213(5) Uani 1 1 d . . .
H5B H 0.134(4) 0.335(3) 0.0667(18) 0.018(6) Uiso 1 1 d . . .
H5A H 0.131(4) 0.139(3) 0.0161(19) 0.017(6) Uiso 1 1 d . . .
C6 C 0.4076(4) 0.2880(3) 0.13850(17) 0.0193(5) Uani 1 1 d . . .
H6A H 0.432(3) 0.185(3) 0.1560(16) 0.008(5) Uiso 1 1 d . . .
C7 C 0.4541(4) 0.4307(3) 0.24667(18) 0.0207(5) Uani 1 1 d . . .
H7B H 0.435(4) 0.533(3) 0.2319(19) 0.021(6) Uiso 1 1 d . . .
H7A H 0.605(4) 0.459(3) 0.288(2) 0.028(7) Uiso 1 1 d . . .
C8 C 0.5747(4) 0.3436(3) 0.06552(18) 0.0220(5) Uani 1 1 d . . .
O3 O 0.5416(3) 0.2205(2) -0.02706(15) 0.0316(4) Uani 1 1 d . . .
H3C H 0.627(5) 0.255(4) -0.064(2) 0.043(9) Uiso 1 1 d . . .
O4 O 0.7255(3) 0.4840(2) 0.09000(14) 0.0318(4) Uani 1 1 d . . .
O5 O 0.8228(4) 0.2753(3) 0.83613(16) 0.0359(5) Uani 1 1 d . . .
H5C H 0.790(5) 0.192(4) 0.782(3) 0.047(9) Uiso 1 1 d . . .
H5D H 0.955(6) 0.327(4) 0.844(3) 0.060(11) Uiso 1 1 d . . .

loop_
_atom_site_aniso_label
_atom_site_aniso_U_11
_atom_site_aniso_U_22
_atom_site_aniso_U_33
_atom_site_aniso_U_23
_atom_site_aniso_U_13
_atom_site_aniso_U_12
Ni1 0.0174(2) 0.0141(2) 0.0175(2) 0.00144(15) -0.00044(15) 0.00608(15)
S1 0.0248(3) 0.0156(3) 0.0236(3) -0.0020(2) -0.0057(2) 0.0088(2)
C1 0.0198(11) 0.0156(10) 0.0172(10) 0.0061(9) 0.0025(9) 0.0051(8)
O1 0.0249(9) 0.0191(8) 0.0241(8) 0.0033(7) -0.0035(7) 0.0087(6)
S2 0.0226(3) 0.0167(3) 0.0222(3) -0.0012(2) -0.0044(2) 0.0082(2)
C2 0.0170(11) 0.0183(10) 0.0156(10) 0.0062(9) 0.0041(8) 0.0042(8)
O2 0.0270(9) 0.0196(8) 0.0191(8) 0.0011(6) -0.0017(6) 0.0128(7)
N1 0.0248(10) 0.0206(10) 0.0159(9) 0.0014(8) 0.0002(8) 0.0107(8)
C3 0.0212(12) 0.0269(12) 0.0200(11) 0.0057(10) 0.0056(10) 0.0091(10)
C4 0.0175(12) 0.0229(11) 0.0203(11) 0.0032(9) 0.0005(9) 0.0023(9)
C5 0.0232(12) 0.0204(11) 0.0150(11) 0.0011(9) 0.0009(9) 0.0034(9)
C6 0.0203(11) 0.0163(10) 0.0186(11) 0.0026(9) 0.0032(9) 0.0041(9)
C7 0.0182(12) 0.0199(11) 0.0205(11) 0.0037(9) -0.0019(9) 0.0047(9)
C8 0.0200(11) 0.0241(11) 0.0222(11) 0.0061(10) 0.0015(9) 0.0088(9)
O3 0.0344(10) 0.0293(9) 0.0261(9) 0.0043(8) 0.0159(8) 0.0029(8)
O4 0.0244(9) 0.0295(9) 0.0338(10) 0.0069(8) 0.0073(7) -0.0016(7)
O5 0.0281(11) 0.0400(11) 0.0248(10) -0.0030(9) 0.0079(8) -0.0014(9)

loop_
_atom_type_symbol
_atom_type_description
_atom_type_scat_dispersion_real
_atom_type_scat_dispersion_imag
_atom_type_scat_source
C C 0.0033 0.0016 'International Tables Vol C Tables 4.2.6.8 and 6.1.1.4'
H H 0.0000 0.0000 'International Tables Vol C Tables 4.2.6.8 and 6.1.1.4'
N N 0.0061 0.0033 'International Tables Vol C Tables 4.2.6.8 and 6.1.1.4'
O O 0.0106 0.0060 'International Tables Vol C Tables 4.2.6.8 and 6.1.1.4'
S S 0.1246 0.1234 'International Tables Vol C Tables 4.2.6.8 and 6.1.1.4'
Ni Ni 0.3393 1.1124 'International Tables Vol C Tables 4.2.6.8 and 6.1.1.4'

loop_
_geom_angle_atom_site_label_1
_geom_angle_atom_site_label_2
_geom_angle_atom_site_label_3
_geom_angle
_geom_angle_site_symmetry_1
_geom_angle_site_symmetry_3
_geom_angle_publ_flag
S1 Ni1 S1 180.0 2_756 . ?
S1 Ni1 S2 92.16(2) 2_756 2_756 ?
S1 Ni1 S2 87.84(2) . 2_756 ?
S1 Ni1 S2 87.84(2) 2_756 . ?
S1 Ni1 S2 92.16(2) . . ?
S2 Ni1 S2 180.0 2_756 . ?
C1 S1 Ni1 106.00(7) . . ?
O1 C1 C2 117.94(18) . . ?
O1 C1 S1 124.24(16) . . ?
C2 C1 S1 117.80(15) . . ?
C2 S2 Ni1 105.87(7) . . ?
O2 C2 C1 117.49(18) . . ?
O2 C2 S2 124.66(16) . . ?
C1 C2 S2 117.81(15) . . ?
C3 N1 C7 112.54(18) . . ?
N1 C3 C4 109.99(18) . . ?
C3 C4 C5 110.48(19) . . ?
C4 C5 C6 109.70(18) . . ?
C8 C6 C7 110.96(18) . . ?
C8 C6 C5 112.26(19) . . ?
C7 C6 C5 110.61(18) . . ?
N1 C7 C6 109.92(17) . . ?
O4 C8 O3 123.9(2) . . ?
O4 C8 C6 124.1(2) . . ?
O3 C8 C6 111.92(19) . . ?

loop_
_geom_bond_atom_site_label_1
_geom_bond_atom_site_label_2
_geom_bond_distance
_geom_bond_site_symmetry_2
_geom_bond_publ_flag
Ni1 S1 2.1788(6) 2_756 ?
Ni1 S1 2.1788(6) . ?
Ni1 S2 2.1792(6) 2_756 ?
Ni1 S2 2.1792(6) . ?
S1 C1 1.713(2) . ?
C1 O1 1.234(3) . ?
C1 C2 1.539(3) . ?
S2 C2 1.717(2) . ?
C2 O2 1.228(2) . ?
N1 C3 1.493(3) . ?
N1 C7 1.499(3) . ?
C3 C4 1.513(3) . ?
C4 C5 1.522(3) . ?
C5 C6 1.535(3) . ?
C6 C8 1.504(3) . ?
C6 C7 1.525(3) . ?
C8 O4 1.214(3) . ?
C8 O3 1.315(3) . ?
